data_1000414
loop_
_publ_author_name
'Odier, P'
'Leblanc, M'
'Choisnet, J'

_publ_section_title
;
Structural characterization of an orthorhombic form of La Ni O4
;
_journal_coden_ASTM MRBUAC
_journal_name_full 'Materials Research Bulletin'
_journal_page_first 787
_journal_page_last 796
_journal_paper_doi 10.1016/0025-5408(86)90163-7
_journal_volume 21
_journal_year 1986
_chemical_formula_structural 'La2 (Ni O4)'
_chemical_formula_sum 'La2 Ni O4'
_chemical_name_systematic 'Dilanthanum niccolate'
_space_group_IT_number 50
_symmetry_cell_setting orthorhombic
_symmetry_space_group_name_Hall 'P 2 2 -1bc'
_symmetry_space_group_name_H-M 'P n c b :1'
_cell_angle_alpha 90
_cell_angle_beta 90
_cell_angle_gamma 90
_cell_formula_units_Z 4
_cell_length_a 5.468(2)
_cell_length_b 5.535(2)
_cell_length_c 12.547(3)
_cell_volume 379.7
_refine_ls_R_factor_all 0.034
_cod_original_sg_symbol_H-M 'P n c b S'
_cod_database_code 1000414

loop_
_symmetry_equiv_pos_as_xyz
x,y,z
x,-y,-z
-x,1/2-y,1/2-z
-x,1/2+y,1/2+z
-x,-y,z
-x,y,-z
x,1/2+y,1/2-z
x,1/2-y,1/2+z

loop_
_atom_site_label
_atom_site_type_symbol
_atom_site_symmetry_multiplicity
_atom_site_Wyckoff_symbol
_atom_site_fract_x
_atom_site_fract_y
_atom_site_fract_z
_atom_site_occupancy
_atom_site_attached_hydrogens
_atom_site_calc_flag
La1 La3+ 4 g 0. 0. 0.3774(9) 1. 0 d
La2 La3+ 4 h 0.5 0. 0.1367(8) 1. 0 d
Ni1 Ni2+ 2 a 0. 0. 0. 1. 0 d
Ni2 Ni2+ 2 c 0.5 0. 0.5 1. 0 d
O1 O2- 4 g 0. 0. 0.195(2) 1. 0 d
O2 O2- 4 h 0.5 0. 0.326(1) 1. 0 d
O3 O2- 8 m 0.226(3) 0.250(8) 0.007(2) 1. 0 d

loop_
_atom_type_symbol
_atom_type_oxidation_number
La3+ 3.000
Ni2+ 2.000
O2- -2.000
